data_7018691
loop_
_publ_author_name
'Abdul-Kadir, Maisara'
'Hanton, Lyall R.'
'Sumby, Christopher J.'

_publ_section_title
;
 Building blocks for coordination polymers: self-assembled cleft-like and
 planar discrete metallo-macrocyclic complexes.
;
_journal_issue 15
_journal_name_full 'Dalton transactions (Cambridge, England : 2003)'
_journal_page_first 4497
_journal_page_last 4505
_journal_paper_doi 10.1039/c2dt12320g
_journal_volume 41
_journal_year 2012
_chemical_formula_sum 'C26 H20 Cu2 N8 O12'
_chemical_formula_weight 763.58
_chemical_name_systematic
;
?
;
_space_group_IT_number 60
_symmetry_cell_setting orthorhombic
_symmetry_space_group_name_Hall '-P 2n 2ab'
_symmetry_space_group_name_H-M 'P b c n'
_atom_sites_solution_hydrogens geom
_atom_sites_solution_primary direct
_atom_sites_solution_secondary difmap
_audit_creation_method SHELXL-97
_cell_angle_alpha 90.00
_cell_angle_beta 90.00
_cell_angle_gamma 90.00
_cell_formula_units_Z 4
_cell_length_a 16.775(2)
_cell_length_b 11.9723(15)
_cell_length_c 14.0550(16)
_cell_measurement_reflns_used 8690
_cell_measurement_temperature 110(2)
_cell_measurement_theta_max 28.13
_cell_measurement_theta_min 2.43
_cell_volume 2822.7(6)
_computing_cell_refinement 'APEXII (Bruker, 2004)'
_computing_data_collection 'APEXII (Bruker, 2004)'
_computing_data_reduction 'APEXII (Bruker, 2004)'
_computing_molecular_graphics 'XSeed (Barbour, 2001)'
_computing_publication_material 'local program'
_computing_structure_refinement 'SHELXL-97 (Sheldrick, 1997)'
_computing_structure_solution 'SHELXS-97 (Sheldrick, 1990)'
_diffrn_ambient_temperature 110(2)
_diffrn_measured_fraction_theta_full 0.980
_diffrn_measured_fraction_theta_max 0.980
_diffrn_measurement_device_type 'CCD area detector'
_diffrn_measurement_method 'phi and omega scans'
_diffrn_radiation_monochromator graphite
_diffrn_radiation_source 'fine-focus sealed tube'
_diffrn_radiation_type MoK\a
_diffrn_radiation_wavelength 0.71073
_diffrn_reflns_av_R_equivalents 0.0458
_diffrn_reflns_av_sigmaI/netI 0.0235
_diffrn_reflns_limit_h_max 23
_diffrn_reflns_limit_h_min -23
_diffrn_reflns_limit_k_max 16
_diffrn_reflns_limit_k_min -16
_diffrn_reflns_limit_l_max 18
_diffrn_reflns_limit_l_min -18
_diffrn_reflns_number 58721
_diffrn_reflns_theta_full 29.28
_diffrn_reflns_theta_max 29.28
_diffrn_reflns_theta_min 2.90
_exptl_absorpt_coefficient_mu 1.590
_exptl_absorpt_correction_T_max 0.8701
_exptl_absorpt_correction_T_min 0.6061
_exptl_absorpt_correction_type multi-scan
_exptl_absorpt_process_details
;
Using multiple and symmetry-related data measurements
via the program SADABS.
See R.H. Blessing, Acta Cryst (1995), A51, 33-38
;
_exptl_crystal_colour blue
_exptl_crystal_density_diffrn 1.797
_exptl_crystal_density_method 'not measured'
_exptl_crystal_description plate
_exptl_crystal_F_000 1544
_exptl_crystal_size_max 0.35
_exptl_crystal_size_mid 0.25
_exptl_crystal_size_min 0.09
_refine_diff_density_max 0.736
_refine_diff_density_min -0.588
_refine_diff_density_rms 0.090
_refine_ls_extinction_method none
_refine_ls_goodness_of_fit_ref 1.052
_refine_ls_hydrogen_treatment constr
_refine_ls_matrix_type full
_refine_ls_number_parameters 217
_refine_ls_number_reflns 3782
_refine_ls_number_restraints 0
_refine_ls_restrained_S_all 1.052
_refine_ls_R_factor_all 0.0471
_refine_ls_R_factor_gt 0.0369
_refine_ls_shift/su_max 0.001
_refine_ls_shift/su_mean 0.000
_refine_ls_structure_factor_coef Fsqd
_refine_ls_weighting_details 'calc w=1/[\s^2^(Fo^2^)+(0.0586P)^2^+2.9332P] where P=(Fo^2^+2Fc^2^)/3'
_refine_ls_weighting_scheme calc
_refine_ls_wR_factor_gt 0.0996
_refine_ls_wR_factor_ref 0.1062
_reflns_number_gt 3149
_reflns_number_total 3782
_reflns_threshold_expression >2sigma(I)
_cod_data_source_file c2dt12320g.txt
_cod_data_source_block compound_7
_cod_depositor_comments
;
The following automatic conversions were performed:

'_symmetry_cell_setting' value 'Orthorhombic' changed to
'orthorhombic' according to
/home/saulius/struct/CIF-dictionaries/cif_core.dic dictionary named
'cif_core.dic' version 2.4.1 from 2010-06-29.

Automatic conversion script
Id: cif_fix_values 1715 2011-07-08 13:25:40Z adriana 
;
_cod_original_cell_volume 2822.8(6)
_cod_original_sg_symbol_H-M 'Pbcn '
_cod_database_code 7018691

loop_
_symmetry_equiv_pos_as_xyz
'x, y, z'
'-x+1/2, -y+1/2, z+1/2'
'x+1/2, -y+1/2, -z'
'-x, y, -z+1/2'
'-x, -y, -z'
'x-1/2, y-1/2, -z-1/2'
'-x-1/2, y-1/2, z'
'x, -y, z-1/2'

loop_
_atom_site_label
_atom_site_type_symbol
_atom_site_fract_x
_atom_site_fract_y
_atom_site_fract_z
_atom_site_U_iso_or_equiv
_atom_site_adp_type
_atom_site_occupancy
_atom_site_symmetry_multiplicity
_atom_site_calc_flag
_atom_site_refinement_flags
Cu1 Cu 0.296105(14) 0.87383(2) 0.183151(17) 0.01412(10) Uani 1 1 d .
N1 N 0.22361(10) 0.89570(15) 0.28514(12) 0.0143(3) Uani 1 1 d .
C2 C 0.15263(11) 0.93881(17) 0.26411(14) 0.0151(4) Uani 1 1 d .
C3 C 0.09526(12) 0.95215(18) 0.33325(15) 0.0176(4) Uani 1 1 d .
H3 H 0.0453 0.9810 0.3185 0.021 Uiso 1 1 calc R
C4 C 0.11426(12) 0.92121(18) 0.42546(15) 0.0174(4) Uani 1 1 d .
H4 H 0.0767 0.9298 0.4736 0.021 Uiso 1 1 calc R
C5 C 0.18942(13) 0.87710(16) 0.44681(15) 0.0152(4) Uani 1 1 d .
H5 H 0.2029 0.8570 0.5087 0.018 Uiso 1 1 calc R
C6 C 0.24296(12) 0.86445(16) 0.37281(14) 0.0141(4) Uani 1 1 d .
C12 C 0.14537(12) 0.97031(18) 0.16010(15) 0.0169(4) Uani 1 1 d .
O13 O 0.20727(8) 0.94808(13) 0.10970(10) 0.0177(3) Uani 1 1 d .
O14 O 0.08336(9) 1.01365(15) 0.13215(11) 0.0238(3) Uani 1 1 d .
C16 C 0.32557(12) 0.81623(16) 0.37372(14) 0.0145(4) Uani 1 1 d .
O17 O 0.36413(8) 0.81617(13) 0.29735(10) 0.0165(3) Uani 1 1 d .
N18 N 0.35366(10) 0.77453(15) 0.45387(12) 0.0159(4) Uani 1 1 d .
H18 H 0.3268 0.7830 0.5055 0.019 Uiso 1 1 calc R
C19 C 0.42906(12) 0.71452(18) 0.45707(15) 0.0172(4) Uani 1 1 d .
H19A H 0.4364 0.6753 0.3973 0.021 Uiso 1 1 calc R
H19B H 0.4264 0.6590 0.5072 0.021 Uiso 1 1 calc R
N21 N 0.62653(10) 0.85623(15) 0.41874(12) 0.0153(3) Uani 1 1 d .
C22 C 0.55933(11) 0.79703(17) 0.40544(14) 0.0152(4) Uani 1 1 d .
H22 H 0.5520 0.7604 0.3478 0.018 Uiso 1 1 calc R
C23 C 0.50062(11) 0.78854(17) 0.47427(14) 0.0151(4) Uani 1 1 d .
C24 C 0.51143(13) 0.84553(19) 0.55958(15) 0.0200(4) Uani 1 1 d .
H24 H 0.4723 0.8434 0.6064 0.024 Uiso 1 1 calc R
C25 C 0.58111(13) 0.9055(2) 0.57407(15) 0.0207(4) Uani 1 1 d .
H25 H 0.5899 0.9428 0.6312 0.025 Uiso 1 1 calc R
C26 C 0.63713(12) 0.90903(19) 0.50234(15) 0.0186(4) Uani 1 1 d .
H26 H 0.6839 0.9493 0.5121 0.022 Uiso 1 1 calc R
O30 O 0.22272(9) 0.71027(13) 0.14151(10) 0.0211(3) Uani 1 1 d .
O31 O 0.23533(10) 0.63693(13) 0.28217(11) 0.0214(3) Uani 1 1 d .
O32 O 0.14651(9) 0.57135(14) 0.18491(11) 0.0215(3) Uani 1 1 d .
N33 N 0.20140(10) 0.63871(15) 0.20418(14) 0.0150(3) Uani 1 1 d .

loop_
_atom_site_aniso_label
_atom_site_aniso_U_11
_atom_site_aniso_U_22
_atom_site_aniso_U_33
_atom_site_aniso_U_23
_atom_site_aniso_U_13
_atom_site_aniso_U_12
Cu1 0.01089(15) 0.02355(17) 0.00794(15) 0.00108(9) 0.00128(8) 0.00172(9)
N1 0.0129(8) 0.0200(8) 0.0101(8) -0.0007(6) 0.0004(6) -0.0009(6)
C2 0.0133(9) 0.0190(9) 0.0130(9) -0.0001(7) -0.0009(7) -0.0009(7)
C3 0.0130(9) 0.0247(11) 0.0152(10) -0.0014(8) -0.0002(7) -0.0001(8)
C4 0.0170(10) 0.0230(11) 0.0124(10) -0.0026(8) 0.0019(7) -0.0023(8)
C5 0.0165(9) 0.0196(10) 0.0094(9) -0.0005(7) -0.0008(7) -0.0017(7)
C6 0.0136(9) 0.0179(9) 0.0109(9) -0.0007(7) -0.0022(7) -0.0026(7)
C12 0.0150(9) 0.0237(11) 0.0119(9) 0.0015(8) 0.0004(7) -0.0015(8)
O13 0.0129(7) 0.0292(8) 0.0111(7) 0.0029(6) 0.0008(5) 0.0017(6)
O14 0.0147(7) 0.0407(9) 0.0159(7) 0.0073(7) 0.0006(6) 0.0047(6)
C16 0.0141(9) 0.0174(9) 0.0121(9) 0.0000(7) -0.0006(7) -0.0031(7)
O17 0.0141(7) 0.0249(8) 0.0105(7) 0.0020(6) 0.0006(5) 0.0004(6)
N18 0.0113(8) 0.0273(9) 0.0091(8) 0.0015(7) 0.0006(6) -0.0005(7)
C19 0.0134(9) 0.0227(10) 0.0155(10) 0.0030(8) -0.0007(7) -0.0004(7)
N21 0.0128(8) 0.0219(9) 0.0111(8) 0.0004(6) 0.0009(6) -0.0005(6)
C22 0.0144(9) 0.0204(10) 0.0108(9) -0.0003(7) -0.0003(7) 0.0000(7)
C23 0.0122(9) 0.0199(9) 0.0131(9) 0.0026(7) -0.0004(7) 0.0023(7)
C24 0.0145(10) 0.0297(11) 0.0157(10) 0.0005(8) 0.0030(8) 0.0012(8)
C25 0.0185(10) 0.0299(11) 0.0137(10) -0.0049(9) 0.0000(8) -0.0007(9)
C26 0.0161(9) 0.0261(11) 0.0137(10) -0.0020(8) 0.0000(7) -0.0025(8)
O30 0.0276(8) 0.0246(8) 0.0110(7) 0.0003(6) 0.0018(6) -0.0052(6)
O31 0.0231(8) 0.0253(8) 0.0158(8) -0.0004(6) -0.0052(6) -0.0014(6)
O32 0.0159(7) 0.0236(8) 0.0248(8) -0.0026(6) -0.0029(6) -0.0029(6)
N33 0.0135(8) 0.0183(8) 0.0132(8) -0.0011(6) 0.0010(6) 0.0009(6)

loop_
_atom_type_symbol
_atom_type_description
_atom_type_scat_dispersion_real
_atom_type_scat_dispersion_imag
_atom_type_scat_source
C C 0.0033 0.0016 'International Tables Vol C Tables 4.2.6.8 and 6.1.1.4'
H H 0.0000 0.0000 'International Tables Vol C Tables 4.2.6.8 and 6.1.1.4'
N N 0.0061 0.0033 'International Tables Vol C Tables 4.2.6.8 and 6.1.1.4'
O O 0.0106 0.0060 'International Tables Vol C Tables 4.2.6.8 and 6.1.1.4'
Cu Cu 0.3201 1.2651 'International Tables Vol C Tables 4.2.6.8 and 6.1.1.4'

loop_
_geom_angle_atom_site_label_1
_geom_angle_atom_site_label_2
_geom_angle_atom_site_label_3
_geom_angle
_geom_angle_site_symmetry_1
_geom_angle_site_symmetry_3
N1 Cu1 N21 177.47(7) . 4_655
N1 Cu1 O13 81.52(7) . .
N21 Cu1 O13 99.43(7) 4_655 .
N1 Cu1 O17 79.35(7) . .
N21 Cu1 O17 99.54(7) 4_655 .
O13 Cu1 O17 160.47(6) . .
N1 Cu1 O30 88.16(7) . .
N21 Cu1 O30 94.29(6) 4_655 .
O13 Cu1 O30 81.67(6) . .
O17 Cu1 O30 101.50(6) . .
C6 N1 C2 122.27(18) . .
C6 N1 Cu1 120.35(14) . .
C2 N1 Cu1 117.32(14) . .
N1 C2 C3 120.89(19) . .
N1 C2 C12 112.52(17) . .
C3 C2 C12 126.59(18) . .
C2 C3 C4 117.94(19) . .
C2 C3 H3 121.0 . .
C4 C3 H3 121.0 . .
C3 C4 C5 120.59(19) . .
C3 C4 H4 119.7 . .
C5 C4 H4 119.7 . .
C6 C5 C4 117.73(19) . .
C6 C5 H5 121.1 . .
C4 C5 H5 121.1 . .
N1 C6 C5 120.55(19) . .
N1 C6 C16 109.99(17) . .
C5 C6 C16 129.45(19) . .
O14 C12 O13 126.60(19) . .
O14 C12 C2 118.85(18) . .
O13 C12 C2 114.55(17) . .
C12 O13 Cu1 113.94(13) . .
O17 C16 N18 123.14(19) . .
O17 C16 C6 118.00(17) . .
N18 C16 C6 118.85(17) . .
C16 O17 Cu1 112.11(13) . .
C16 N18 C19 121.58(17) . .
C16 N18 H18 119.2 . .
C19 N18 H18 119.2 . .
N18 C19 C23 113.94(17) . .
N18 C19 H19A 108.8 . .
C23 C19 H19A 108.8 . .
N18 C19 H19B 108.8 . .
C23 C19 H19B 108.8 . .
H19A C19 H19B 107.7 . .
C22 N21 C26 118.66(18) . .
C22 N21 Cu1 120.96(14) . 4_655
C26 N21 Cu1 120.25(14) . 4_655
N21 C22 C23 122.54(19) . .
N21 C22 H22 118.7 . .
C23 C22 H22 118.7 . .
C22 C23 C24 118.27(19) . .
C22 C23 C19 119.75(18) . .
C24 C23 C19 121.93(18) . .
C25 C24 C23 119.36(19) . .
C25 C24 H24 120.3 . .
C23 C24 H24 120.3 . .
C26 C25 C24 118.9(2) . .
C26 C25 H25 120.6 . .
C24 C25 H25 120.6 . .
N21 C26 C25 122.27(19) . .
N21 C26 H26 118.9 . .
C25 C26 H26 118.9 . .
N33 O30 Cu1 121.65(12) . .
O31 N33 O32 121.27(18) . .
O31 N33 O30 119.57(17) . .
O32 N33 O30 119.16(18) . .

loop_
_geom_bond_atom_site_label_1
_geom_bond_atom_site_label_2
_geom_bond_distance
_geom_bond_site_symmetry_2
Cu1 N1 1.8980(17) .
Cu1 N21 1.9441(17) 4_655
Cu1 O13 2.0191(14) .
Cu1 O17 2.0868(14) .
Cu1 O30 2.3859(16) .
N1 C6 1.328(3) .
N1 C2 1.331(3) .
C2 C3 1.377(3) .
C2 C12 1.515(3) .
C3 C4 1.385(3) .
C3 H3 0.9300 .
C4 C5 1.399(3) .
C4 H4 0.9300 .
C5 C6 1.382(3) .
C5 H5 0.9300 .
C6 C16 1.501(3) .
C12 O14 1.227(3) .
C12 O13 1.285(2) .
C16 O17 1.253(2) .
C16 N18 1.319(3) .
N18 C19 1.455(3) .
N18 H18 0.8600 .
C19 C23 1.512(3) .
C19 H19A 0.9700 .
C19 H19B 0.9700 .
N21 C22 1.345(3) .
N21 C26 1.346(3) .
N21 Cu1 1.9441(17) 4_655
C22 C23 1.384(3) .
C22 H22 0.9300 .
C23 C24 1.391(3) .
C24 C25 1.387(3) .
C24 H24 0.9300 .
C25 C26 1.379(3) .
C25 H25 0.9300 .
C26 H26 0.9300 .
O30 N33 1.280(2) .
O31 N33 1.235(2) .
O32 N33 1.254(2) .
